data_1506053
loop_
_publ_author_name
'Pelegr\'i, Adela Sanchez'
'Elsegood, Mark R. J.'
'McKee, Vickie'
'Weaver, George W.'

_publ_section_title
;
 Unexpected ring expansion of an enantiopure imidazoline carbene ligand.
;
_journal_issue 14
_journal_name_full 'Organic letters'
_journal_page_first 3049
_journal_page_last 3051
_journal_paper_doi 10.1021/ol0609917
_journal_volume 8
_journal_year 2006
_chemical_absolute_configuration syn
_chemical_formula_sum 'C24 H40 N2 O'
_chemical_formula_weight 372.58
_chemical_name_systematic
;
 ?
;
_space_group_IT_number 19
_symmetry_cell_setting orthorhombic
_symmetry_space_group_name_Hall 'P 2ac 2ab'
_symmetry_space_group_name_H-M 'P 21 21 21'
_atom_sites_solution_hydrogens geom
_atom_sites_solution_primary direct
_atom_sites_solution_secondary difmap
_audit_creation_method SHELXL-97
_cell_angle_alpha 90.00
_cell_angle_beta 90.00
_cell_angle_gamma 90.00
_cell_formula_units_Z 4
_cell_length_a 6.5081(13)
_cell_length_b 11.812(2)
_cell_length_c 27.375(6)
_cell_measurement_reflns_used 5004
_cell_measurement_temperature 150(2)
_cell_measurement_theta_max 27.30
_cell_measurement_theta_min 2.28
_cell_volume 2104.4(7)
_computing_cell_refinement 'Bruker SAINT'
_computing_data_collection 'Bruker SMART'
_computing_data_reduction 'Bruker SAINT'
_computing_molecular_graphics 'Bruker SHELXTL'
_computing_publication_material 'Bruker SHELXTL and local programs'
_computing_structure_refinement 'Bruker SHELXTL'
_computing_structure_solution 'Bruker SHELXTL'
_diffrn_ambient_temperature 150(2)
_diffrn_measured_fraction_theta_full 0.998
_diffrn_measured_fraction_theta_max 0.998
_diffrn_measurement_device_type 'Bruker SMART 1000 CCD diffractometer'
_diffrn_measurement_method '\w rotation with narrow frames'
_diffrn_radiation_monochromator graphite
_diffrn_radiation_source 'sealed tube'
_diffrn_radiation_type MoK\a
_diffrn_radiation_wavelength 0.71073
_diffrn_reflns_av_R_equivalents 0.0705
_diffrn_reflns_av_sigmaI/netI 0.0795
_diffrn_reflns_limit_h_max 7
_diffrn_reflns_limit_h_min -7
_diffrn_reflns_limit_k_max 14
_diffrn_reflns_limit_k_min -14
_diffrn_reflns_limit_l_max 32
_diffrn_reflns_limit_l_min -32
_diffrn_reflns_number 14007
_diffrn_reflns_theta_full 25.00
_diffrn_reflns_theta_max 25.00
_diffrn_reflns_theta_min 1.88
_diffrn_standards_decay_% 0
_diffrn_standards_number 0
_exptl_absorpt_coefficient_mu 0.071
_exptl_absorpt_correction_T_max 0.994
_exptl_absorpt_correction_T_min 0.974
_exptl_absorpt_correction_type multi-scan
_exptl_absorpt_process_details 'SADABS v2.03, Sheldrick, G.M.'
_exptl_crystal_colour colourless
_exptl_crystal_density_diffrn 1.176
_exptl_crystal_density_method 'not measured'
_exptl_crystal_description plate
_exptl_crystal_F_000 824
_exptl_crystal_size_max 0.38
_exptl_crystal_size_mid 0.27
_exptl_crystal_size_min 0.09
_refine_diff_density_max 0.654
_refine_diff_density_min -0.367
_refine_diff_density_rms 0.086
_refine_ls_abs_structure_details 'Flack H D (1983), Acta Cryst. A39, 876-881'
_refine_ls_abs_structure_Flack -3(5)
_refine_ls_extinction_method none
_refine_ls_goodness_of_fit_ref 1.086
_refine_ls_hydrogen_treatment constr
_refine_ls_matrix_type full
_refine_ls_number_parameters 250
_refine_ls_number_reflns 3681
_refine_ls_number_restraints 0
_refine_ls_restrained_S_all 1.086
_refine_ls_R_factor_all 0.1109
_refine_ls_R_factor_gt 0.0974
_refine_ls_shift/su_max 0.000
_refine_ls_shift/su_mean 0.000
_refine_ls_structure_factor_coef Fsqd
_refine_ls_weighting_details 'calc w=1/[\s^2^(Fo^2^)+(0.0806P)^2^+6.5593P] where P=(Fo^2^+2Fc^2^)/3'
_refine_ls_weighting_scheme calc
_refine_ls_wR_factor_gt 0.2399
_refine_ls_wR_factor_ref 0.2486
_reflns_number_gt 3084
_reflns_number_total 3681
_reflns_threshold_expression I>2\s(I)
_cod_data_source_file ol0609917si20060426_024732.cif
_cod_data_source_block 10
_cod_original_cell_volume 2104.3(7)
_cod_original_sg_symbol_H-M P2(1)2(1)2(1)
_cod_database_code 1506053

loop_
_symmetry_equiv_pos_as_xyz
'x, y, z'
'-x+1/2, -y, z+1/2'
'-x, y+1/2, -z+1/2'
'x+1/2, -y+1/2, -z'

loop_
_atom_site_label
_atom_site_type_symbol
_atom_site_fract_x
_atom_site_fract_y
_atom_site_fract_z
_atom_site_U_iso_or_equiv
_atom_site_adp_type
_atom_site_occupancy
_atom_site_symmetry_multiplicity
_atom_site_calc_flag
_atom_site_refinement_flags
O1 O 1.1104(6) 0.4679(4) 0.39422(16) 0.0450(12) Uani 1 1 d .
C1 C 0.9383(7) 0.4874(5) 0.4127(2) 0.0265(12) Uani 1 1 d .
N2 N 0.7667(6) 0.4969(4) 0.38544(15) 0.0220(9) Uani 1 1 d .
C3 C 0.5740(7) 0.5265(5) 0.41048(18) 0.0245(11) Uani 1 1 d .
H3A H 0.4564 0.4975 0.3913 0.029 Uiso 1 1 calc R
H3B H 0.5615 0.6099 0.4122 0.029 Uiso 1 1 calc R
C4 C 0.5646(7) 0.4785(5) 0.46111(18) 0.0260(12) Uani 1 1 d .
H4A H 0.4324 0.4993 0.4766 0.031 Uiso 1 1 calc R
H4B H 0.5731 0.3949 0.4597 0.031 Uiso 1 1 calc R
N5 N 0.7344(6) 0.5229(3) 0.48999(14) 0.0188(9) Uani 1 1 d .
C6 C 0.9296(7) 0.4909(5) 0.46722(19) 0.0282(12) Uani 1 1 d .
H6A H 0.9680 0.4150 0.4796 0.034 Uiso 1 1 calc R
H6B H 1.0361 0.5446 0.4787 0.034 Uiso 1 1 calc R
C7 C 0.7836(7) 0.4978(4) 0.33296(19) 0.0228(11) Uani 1 1 d .
H7 H 0.9350 0.5013 0.3269 0.027 Uiso 1 1 calc R
C8 C 0.6962(8) 0.5995(5) 0.30309(19) 0.0267(12) Uani 1 1 d .
C9 C 0.4642(9) 0.6000(5) 0.2994(2) 0.0336(13) Uani 1 1 d .
H9A H 0.4147 0.6720 0.2851 0.040 Uiso 1 1 calc R
H9B H 0.4008 0.5899 0.3319 0.040 Uiso 1 1 calc R
C10 C 0.4122(8) 0.4999(5) 0.2658(2) 0.0354(14) Uani 1 1 d .
H10A H 0.3484 0.5260 0.2350 0.042 Uiso 1 1 calc R
H10B H 0.3185 0.4458 0.2822 0.042 Uiso 1 1 calc R
C11 C 0.6239(9) 0.4466(5) 0.2565(2) 0.0294(13) Uani 1 1 d .
H11 H 0.6293 0.3970 0.2269 0.035 Uiso 1 1 calc R
C12 C 0.7120(8) 0.3892(5) 0.30406(19) 0.0255(12) Uani 1 1 d .
C13 C 0.7530(10) 0.5550(5) 0.2521(2) 0.0347(13) Uani 1 1 d .
H13A H 0.7055 0.6053 0.2255 0.042 Uiso 1 1 calc R
H13B H 0.9018 0.5394 0.2486 0.042 Uiso 1 1 calc R
C14 C 0.7912(9) 0.7125(5) 0.3181(2) 0.0332(14) Uani 1 1 d .
H14A H 0.7386 0.7347 0.3503 0.050 Uiso 1 1 calc R
H14B H 0.7550 0.7706 0.2941 0.050 Uiso 1 1 calc R
H14C H 0.9410 0.7048 0.3197 0.050 Uiso 1 1 calc R
C15 C 0.8945(10) 0.3157(5) 0.2918(2) 0.0371(14) Uani 1 1 d .
H15A H 0.8471 0.2466 0.2755 0.056 Uiso 1 1 calc R
H15B H 0.9675 0.2957 0.3219 0.056 Uiso 1 1 calc R
H15C H 0.9873 0.3571 0.2700 0.056 Uiso 1 1 calc R
C16 C 0.5567(9) 0.3172(5) 0.3314(2) 0.0354(14) Uani 1 1 d .
H16A H 0.6209 0.2857 0.3608 0.053 Uiso 1 1 calc R
H16B H 0.5101 0.2553 0.3103 0.053 Uiso 1 1 calc R
H16C H 0.4388 0.3640 0.3408 0.053 Uiso 1 1 calc R
C17 C 0.7358(7) 0.5107(4) 0.54246(18) 0.0211(10) Uani 1 1 d .
H17 H 0.8842 0.5173 0.5515 0.025 Uiso 1 1 calc R
C18 C 0.6628(8) 0.4000(4) 0.5688(2) 0.0236(11) Uani 1 1 d .
C19 C 0.4257(8) 0.3860(5) 0.5676(2) 0.0288(12) Uani 1 1 d .
H19A H 0.3719 0.3985 0.5342 0.035 Uiso 1 1 calc R
H19B H 0.3851 0.3094 0.5786 0.035 Uiso 1 1 calc R
C20 C 0.3445(8) 0.4771(5) 0.6029(2) 0.0328(13) Uani 1 1 d .
H20A H 0.2451 0.5279 0.5865 0.039 Uiso 1 1 calc R
H20B H 0.2783 0.4424 0.6318 0.039 Uiso 1 1 calc R
C21 C 0.5409(8) 0.5408(5) 0.6172(2) 0.0271(12) Uani 1 1 d .
H21 H 0.5282 0.5864 0.6478 0.032 Uiso 1 1 calc R
C22 C 0.6272(8) 0.6076(4) 0.57318(19) 0.0256(12) Uani 1 1 d .
C23 C 0.6891(8) 0.4390(5) 0.6213(2) 0.0280(12) Uani 1 1 d .
H23A H 0.8319 0.4622 0.6287 0.034 Uiso 1 1 calc R
H23B H 0.6419 0.3818 0.6452 0.034 Uiso 1 1 calc R
C24 C 0.7806(9) 0.2945(4) 0.5543(2) 0.0330(13) Uani 1 1 d .
H24A H 0.7322 0.2301 0.5737 0.049 Uiso 1 1 calc R
H24B H 0.9276 0.3062 0.5602 0.049 Uiso 1 1 calc R
H24C H 0.7582 0.2789 0.5195 0.049 Uiso 1 1 calc R
C25 C 0.7941(10) 0.6911(5) 0.5907(2) 0.0405(15) Uani 1 1 d .
H25A H 0.9002 0.6497 0.6088 0.061 Uiso 1 1 calc R
H25B H 0.7317 0.7481 0.6121 0.061 Uiso 1 1 calc R
H25C H 0.8564 0.7286 0.5624 0.061 Uiso 1 1 calc R
C26 C 0.4713(11) 0.6754(5) 0.5441(2) 0.0420(16) Uani 1 1 d .
H26A H 0.5416 0.7164 0.5178 0.063 Uiso 1 1 calc R
H26B H 0.4027 0.7297 0.5657 0.063 Uiso 1 1 calc R
H26C H 0.3690 0.6241 0.5300 0.063 Uiso 1 1 calc R

loop_
_atom_site_aniso_label
_atom_site_aniso_U_11
_atom_site_aniso_U_22
_atom_site_aniso_U_33
_atom_site_aniso_U_23
_atom_site_aniso_U_13
_atom_site_aniso_U_12
O1 0.015(2) 0.060(3) 0.061(3) 0.002(2) 0.0040(18) 0.0026(19)
C1 0.006(2) 0.025(3) 0.049(3) 0.004(2) 0.001(2) 0.004(2)
N2 0.0093(18) 0.024(2) 0.033(2) 0.0020(18) 0.0027(16) 0.0076(18)
C3 0.008(2) 0.034(3) 0.031(3) -0.006(2) 0.000(2) 0.007(2)
C4 0.010(2) 0.030(3) 0.038(3) -0.006(2) 0.000(2) 0.005(2)
N5 0.0048(17) 0.018(2) 0.034(2) -0.0036(18) -0.0004(16) -0.0027(16)
C6 0.009(2) 0.034(3) 0.042(3) 0.000(3) -0.002(2) 0.009(2)
C7 0.007(2) 0.017(2) 0.045(3) -0.005(2) 0.0026(19) 0.004(2)
C8 0.029(3) 0.021(3) 0.030(3) 0.002(2) -0.003(2) -0.011(2)
C9 0.026(3) 0.032(3) 0.043(3) 0.005(3) -0.005(2) 0.009(3)
C10 0.020(3) 0.040(4) 0.045(3) 0.003(3) -0.012(2) -0.005(3)
C11 0.033(3) 0.024(3) 0.031(3) -0.005(2) -0.001(2) 0.001(2)
C12 0.017(3) 0.023(3) 0.036(3) -0.003(2) 0.004(2) -0.008(2)
C13 0.034(3) 0.035(3) 0.034(3) 0.008(3) 0.000(3) -0.008(3)
C14 0.033(3) 0.021(3) 0.046(3) 0.000(2) 0.004(3) -0.015(2)
C15 0.034(3) 0.030(3) 0.046(4) -0.009(3) 0.005(3) 0.007(3)
C16 0.031(3) 0.023(3) 0.053(4) -0.004(3) 0.000(3) -0.009(3)
C17 0.009(2) 0.015(2) 0.039(3) -0.003(2) 0.000(2) -0.001(2)
C18 0.016(2) 0.017(3) 0.038(3) 0.005(2) 0.000(2) -0.001(2)
C19 0.020(3) 0.027(3) 0.039(3) 0.002(2) 0.004(2) -0.017(2)
C20 0.014(2) 0.033(3) 0.051(3) -0.005(3) 0.005(2) -0.008(2)
C21 0.023(3) 0.022(3) 0.036(3) -0.003(2) 0.002(2) 0.003(2)
C22 0.027(3) 0.016(3) 0.033(3) 0.000(2) 0.004(2) 0.003(2)
C23 0.018(3) 0.025(3) 0.041(3) 0.008(2) -0.002(2) 0.006(2)
C24 0.036(3) 0.020(3) 0.043(3) 0.004(2) -0.001(3) 0.004(2)
C25 0.039(4) 0.027(3) 0.056(4) -0.008(3) 0.003(3) -0.011(3)
C26 0.049(4) 0.029(3) 0.047(4) -0.003(3) 0.003(3) 0.005(3)

loop_
_atom_type_symbol
_atom_type_description
_atom_type_scat_dispersion_real
_atom_type_scat_dispersion_imag
_atom_type_scat_source
C C 0.0033 0.0016 'International Tables Vol C Tables 4.2.6.8 and 6.1.1.4'
H H 0.0000 0.0000 'International Tables Vol C Tables 4.2.6.8 and 6.1.1.4'
N N 0.0061 0.0033 'International Tables Vol C Tables 4.2.6.8 and 6.1.1.4'
O O 0.0106 0.0060 'International Tables Vol C Tables 4.2.6.8 and 6.1.1.4'

loop_
_geom_angle_atom_site_label_1
_geom_angle_atom_site_label_2
_geom_angle_atom_site_label_3
_geom_angle
O1 C1 N2 122.2(5)
O1 C1 C6 116.3(4)
N2 C1 C6 121.3(4)
C1 N2 C7 119.3(4)
C1 N2 C3 117.9(4)
C7 N2 C3 121.8(4)
N2 C3 C4 112.1(4)
N5 C4 C3 109.6(4)
C17 N5 C4 120.6(4)
C17 N5 C6 113.1(4)
C4 N5 C6 109.5(4)
N5 C6 C1 117.7(4)
N2 C7 C8 120.0(4)
N2 C7 C12 118.1(4)
C8 C7 C12 104.8(4)
C9 C8 C14 114.8(5)
C9 C8 C13 100.4(5)
C14 C8 C13 116.5(4)
C9 C8 C7 113.7(4)
C14 C8 C7 112.6(4)
C13 C8 C7 97.1(4)
C8 C9 C10 104.9(5)
C9 C10 C11 102.6(4)
C13 C11 C10 99.3(5)
C13 C11 C12 102.9(4)
C10 C11 C12 111.5(4)
C15 C12 C16 108.1(5)
C15 C12 C11 110.5(4)
C16 C12 C11 114.0(5)
C15 C12 C7 110.3(4)
C16 C12 C7 113.9(4)
C11 C12 C7 99.9(4)
C11 C13 C8 94.7(4)
N5 C17 C18 122.6(4)
N5 C17 C22 116.9(4)
C18 C17 C22 102.9(4)
C24 C18 C23 116.1(4)
C24 C18 C19 114.2(5)
C23 C18 C19 99.5(4)
C24 C18 C17 114.4(4)
C23 C18 C17 98.5(4)
C19 C18 C17 112.3(4)
C20 C19 C18 104.7(4)
C21 C20 C19 102.5(4)
C20 C21 C22 110.8(5)
C20 C21 C23 99.0(4)
C22 C21 C23 103.1(4)
C26 C22 C25 107.2(5)
C26 C22 C21 115.8(5)
C25 C22 C21 109.8(5)
C26 C22 C17 113.6(4)
C25 C22 C17 108.2(4)
C21 C22 C17 102.0(4)
C18 C23 C21 95.6(4)

loop_
_geom_bond_atom_site_label_1
_geom_bond_atom_site_label_2
_geom_bond_distance
O1 C1 1.251(6)
C1 N2 1.348(6)
C1 C6 1.493(8)
N2 C7 1.441(7)
N2 C3 1.472(6)
C3 C4 1.499(7)
C4 N5 1.457(6)
N5 C17 1.444(6)
N5 C6 1.465(6)
C7 C8 1.561(7)
C7 C12 1.577(7)
C8 C9 1.513(8)
C8 C14 1.528(7)
C8 C13 1.536(8)
C9 C10 1.535(8)
C10 C11 1.536(8)
C11 C13 1.536(8)
C11 C12 1.575(8)
C12 C15 1.509(8)
C12 C16 1.519(7)
C17 C18 1.567(7)
C17 C22 1.586(7)
C18 C24 1.516(7)
C18 C23 1.519(8)
C18 C19 1.553(7)
C19 C20 1.540(8)
C20 C21 1.534(7)
C21 C22 1.545(7)
C21 C23 1.546(7)
C22 C26 1.518(8)
C22 C25 1.544(7)

loop_
_geom_torsion_atom_site_label_1
_geom_torsion_atom_site_label_2
_geom_torsion_atom_site_label_3
_geom_torsion_atom_site_label_4
_geom_torsion
O1 C1 N2 C7 -7.5(8)
C6 C1 N2 C7 177.4(5)
O1 C1 N2 C3 -176.5(5)
C6 C1 N2 C3 8.3(7)
C1 N2 C3 C4 -33.2(6)
C7 N2 C3 C4 158.0(4)
N2 C3 C4 N5 60.2(6)
C3 C4 N5 C17 166.0(4)
C3 C4 N5 C6 -60.0(5)
C17 N5 C6 C1 173.2(4)
C4 N5 C6 C1 35.6(6)
O1 C1 C6 N5 175.0(5)
N2 C1 C6 N5 -9.6(8)
C1 N2 C7 C8 -123.0(5)
C3 N2 C7 C8 45.7(7)
C1 N2 C7 C12 107.0(5)
C3 N2 C7 C12 -84.4(6)
N2 C7 C8 C9 -74.6(6)
C12 C7 C8 C9 61.1(5)
N2 C7 C8 C14 58.1(6)
C12 C7 C8 C14 -166.3(4)
N2 C7 C8 C13 -179.3(4)
C12 C7 C8 C13 -43.6(5)
C14 C8 C9 C10 158.4(5)
C13 C8 C9 C10 32.6(6)
C7 C8 C9 C10 -70.0(6)
C8 C9 C10 C11 3.8(6)
C9 C10 C11 C13 -38.8(5)
C9 C10 C11 C12 69.2(6)
C13 C11 C12 C15 -87.1(5)
C10 C11 C12 C15 167.3(5)
C13 C11 C12 C16 151.0(5)
C10 C11 C12 C16 45.4(6)
C13 C11 C12 C7 29.1(5)
C10 C11 C12 C7 -76.5(5)
N2 C7 C12 C15 -97.9(5)
C8 C7 C12 C15 125.3(5)
N2 C7 C12 C16 23.9(6)
C8 C7 C12 C16 -112.9(5)
N2 C7 C12 C11 145.8(4)
C8 C7 C12 C11 9.0(5)
C10 C11 C13 C8 58.1(5)
C12 C11 C13 C8 -56.7(5)
C9 C8 C13 C11 -55.7(5)
C14 C8 C13 C11 179.7(5)
C7 C8 C13 C11 60.1(5)
C4 N5 C17 C18 40.1(6)
C6 N5 C17 C18 -92.3(5)
C4 N5 C17 C22 -88.4(5)
C6 N5 C17 C22 139.2(4)
N5 C17 C18 C24 58.7(6)
C22 C17 C18 C24 -167.0(5)
N5 C17 C18 C23 -177.5(4)
C22 C17 C18 C23 -43.2(5)
N5 C17 C18 C19 -73.5(6)
C22 C17 C18 C19 60.8(5)
C24 C18 C19 C20 156.4(5)
C23 C18 C19 C20 32.0(5)
C17 C18 C19 C20 -71.3(6)
C18 C19 C20 C21 4.9(6)
C19 C20 C21 C22 68.5(5)
C19 C20 C21 C23 -39.3(5)
C20 C21 C22 C26 45.9(6)
C23 C21 C22 C26 151.0(5)
C20 C21 C22 C25 167.5(4)
C23 C21 C22 C25 -87.4(5)
C20 C21 C22 C17 -77.9(5)
C23 C21 C22 C17 27.1(5)
N5 C17 C22 C26 21.5(6)
C18 C17 C22 C26 -115.9(5)
N5 C17 C22 C25 -97.4(5)
C18 C17 C22 C25 125.2(5)
N5 C17 C22 C21 146.9(4)
C18 C17 C22 C21 9.4(5)
C24 C18 C23 C21 -178.6(5)
C19 C18 C23 C21 -55.6(5)
C17 C18 C23 C21 58.9(4)
C20 C21 C23 C18 59.5(5)
C22 C21 C23 C18 -54.4(5)

loop_
_cod_related_entry_id
_cod_related_entry_database
_cod_related_entry_code
1 ChemSpider 9878195
